data_4032495
loop_
_publ_author_name
'Kielmann, Marc'
'Flanagan, Keith J.'
'Norvai\<sa, Karolis'
'Intrieri, Daniela'
'Senge, Mathias O.'

_publ_section_title
;
 Synthesis of a Family of Highly Substituted Porphyrin Thioethers via
 Nitro Displacement in
 2,3,7,8,12,13,17,18-Octaethyl-5,10,15,20-tetranitroporphyrin.
;
_journal_issue 10
_journal_name_full 'The Journal of organic chemistry'
_journal_page_first 5122
_journal_page_last 5134
_journal_paper_doi 10.1021/acs.joc.7b00328
_journal_volume 82
_journal_year 2017
_chemical_absolute_configuration ad
_chemical_formula_moiety 'C56 H58 N8 S4'
_chemical_formula_sum 'C56 H58 N8 S4'
_chemical_formula_weight 971.34
_chemical_name_systematic 2,3,7,8,12,13,17,18-octaethyl-5,10,15,20-tetrakis(pyridin-2-ylthio)porphyrin
_space_group_crystal_system orthorhombic
_space_group_IT_number 19
_space_group_name_Hall 'P 2ac 2ab'
_space_group_name_H-M_alt 'P 21 21 21'
_symmetry_space_group_name_Hall 'P 2ac 2ab'
_symmetry_space_group_name_H-M 'P 21 21 21'
_atom_sites_solution_hydrogens mixed
_audit_creation_date 2016-07-29
_audit_creation_method
;
Olex2 1.2
(compiled 2016.02.19 svn.r3266 for OlexSys, GUI svn.r5155)
;
_cell_angle_alpha 90
_cell_angle_beta 90
_cell_angle_gamma 90
_cell_formula_units_Z 4
_cell_length_a 8.7585(5)
_cell_length_b 23.2617(14)
_cell_length_c 24.6838(14)
_cell_measurement_reflns_used 8258
_cell_measurement_temperature 100.01
_cell_measurement_theta_max 68.118
_cell_measurement_theta_min 3.581
_cell_volume 5029.0(5)
_computing_cell_refinement 'SAINT+ Ver. 8.34A (Bruker, 2014)'
_computing_data_collection 'APEX2 Ver. v.7-1 (Bruker, 2014)'
_computing_data_reduction 'SAINT+ Ver. 8.34A (Bruker, 2014)'
_computing_molecular_graphics 'Olex2 (Dolomanov et al., 2009)'
_computing_publication_material 'Olex2 (Dolomanov et al., 2009)'
_computing_structure_refinement 'SHELXL-2014/7 (Sheldrick, 2014)'
_computing_structure_solution 'SHELXT (Sheldrick, 2015)'
_diffrn_ambient_temperature 100.01
_diffrn_detector 'Bruker APEX2 area detector'
_diffrn_detector_area_resol_mean 8.258
_diffrn_detector_type 'CCD area detector'
_diffrn_measured_fraction_theta_full 1.000
_diffrn_measured_fraction_theta_max 0.997
_diffrn_measurement_device 'three-circle diffractometer'
_diffrn_measurement_device_type 'Bruker SMART APEX2 area detector'
_diffrn_measurement_method '\w and \f scans'
_diffrn_radiation_monochromator graphite
_diffrn_radiation_probe x-ray
_diffrn_radiation_type CuK\a
_diffrn_radiation_wavelength 1.54178
_diffrn_reflns_av_R_equivalents 0.1181
_diffrn_reflns_av_unetI/netI 0.0694
_diffrn_reflns_Laue_measured_fraction_full 1.000
_diffrn_reflns_Laue_measured_fraction_max 0.997
_diffrn_reflns_limit_h_max 10
_diffrn_reflns_limit_h_min -10
_diffrn_reflns_limit_k_max 28
_diffrn_reflns_limit_k_min -28
_diffrn_reflns_limit_l_max 29
_diffrn_reflns_limit_l_min -28
_diffrn_reflns_number 60358
_diffrn_reflns_point_group_measured_fraction_full 0.999
_diffrn_reflns_point_group_measured_fraction_max 0.994
_diffrn_reflns_theta_full 67.679
_diffrn_reflns_theta_max 68.585
_diffrn_reflns_theta_min 3.581
_diffrn_source 'microfocus sealed X-ray tube'
_diffrn_standards_number 0
_exptl_absorpt_coefficient_mu 2.095
_exptl_absorpt_correction_T_max 0.7531
_exptl_absorpt_correction_T_min 0.2715
_exptl_absorpt_correction_type multi-scan
_exptl_absorpt_process_details
;
SADABS-2014/5 (Bruker,2014/5) was used for absorption correction.
wR2(int) was 0.1484 before and 0.1175 after correction.
The Ratio of minimum to maximum transmission is 0.3605.
The \l/2 correction factor is 0.00150.
;
_exptl_crystal_colour 'clear light green'
_exptl_crystal_colour_lustre clear
_exptl_crystal_colour_modifier light
_exptl_crystal_colour_primary green
_exptl_crystal_density_diffrn 1.283
_exptl_crystal_description needle
_exptl_crystal_F_000 2056
_exptl_crystal_recrystallization_method
'The material was recrystallised from a mixture of acetone and water by slow evaporation'
_exptl_crystal_size_max 0.5
_exptl_crystal_size_mid 0.16
_exptl_crystal_size_min 0.1
_refine_diff_density_max 0.664
_refine_diff_density_min -0.653
_refine_diff_density_rms 0.085
_refine_ls_abs_structure_details
;
 Flack x determined using 3112 quotients [(I+)-(I-)]/[(I+)+(I-)]
 (Parsons, Flack and Wagner, Acta Cryst. B69 (2013) 249-259).
;
_refine_ls_abs_structure_Flack 0.006(14)
_refine_ls_extinction_method none
_refine_ls_goodness_of_fit_ref 1.035
_refine_ls_hydrogen_treatment mixed
_refine_ls_matrix_type full
_refine_ls_number_parameters 629
_refine_ls_number_reflns 9224
_refine_ls_number_restraints 0
_refine_ls_restrained_S_all 1.035
_refine_ls_R_factor_all 0.0736
_refine_ls_R_factor_gt 0.0656
_refine_ls_shift/su_max 0.001
_refine_ls_shift/su_mean 0.000
_refine_ls_structure_factor_coef Fsqd
_refine_ls_weighting_details 'w=1/[\s^2^(Fo^2^)+(0.1231P)^2^+0.5589P] where P=(Fo^2^+2Fc^2^)/3'
_refine_ls_weighting_scheme calc
_refine_ls_wR_factor_gt 0.1695
_refine_ls_wR_factor_ref 0.1773
_reflns_Friedel_coverage 0.783
_reflns_Friedel_fraction_full 0.999
_reflns_Friedel_fraction_max 0.991
_reflns_number_gt 8107
_reflns_number_total 9224
_reflns_threshold_expression 'I > 2\s(I)'
_cod_data_source_file jo7b00328_si_002.cif
_cod_data_source_block kjf106a_a
_cod_depositor_comments 'Adding full bibliography for 4032493--4032500.cif.'
_cod_database_code 4032495
_shelx_space_group_comment
;
The symmetry employed for this shelxl refinement is uniquely defined
by the following loop, which should always be used as a source of
symmetry information in preference to the above space-group names.
They are only intended as comments.
;
_shelx_estimated_absorpt_t_max 0.818
_shelx_estimated_absorpt_t_min 0.421
_olex2_refinement_description
;
1. Fixed Uiso
 At 1.2 times of:
  All C(H) groups, All C(H,H) groups
 At 1.5 times of:
  All C(H,H,H) groups
2.a Secondary CH2 refined with riding coordinates:
 C39(H39A,H39B), C33(H33A,H33B), C37(H37A,H37B), C29(H29A,H29B), C31(H31A,
 H31B), C27(H27A,H27B), C25(H25A,H25B), C35(H35A,H35B)
2.b Aromatic/amide H refined with riding coordinates:
 C152(H152), C52(H52), C102(H102), C202(H202), C55(H55), C105(H105), C53(H53),
 C204(H204), C54(H54), C203(H203), C103(H103), C104(H104), C205(H205),
 C155(H155), C153(H153), C154(H154)
2.c Idealised Me refined as rotating group:
 C38(H38A,H38B,H38C), C30(H30A,H30B,H30C), C40(H40A,H40B,H40C), C34(H34A,H34B,
 H34C), C26(H26A,H26B,H26C), C36(H36A,H36B,H36C), C32(H32A,H32B,H32C), C28(H28A,
 H28B,H28C)
;
_shelx_shelxl_version_number 2014/7
_olex2_diffrn_ambient_temperature_device 'Oxford Cryosystems'
_olex2_exptl_crystal_mounting_method 'The crystal was mounted on a MITIGEN micromount oil'
_olex2_submission_special_instructions 'No special instructions were received'

loop_
_space_group_symop_operation_xyz
'x, y, z'
'-x+1/2, -y, z+1/2'
'-x, y+1/2, -z+1/2'
'x+1/2, -y+1/2, -z'

loop_
_atom_site_label
_atom_site_type_symbol
_atom_site_fract_x
_atom_site_fract_y
_atom_site_fract_z
_atom_site_U_iso_or_equiv
_atom_site_adp_type
_atom_site_occupancy
_atom_site_site_symmetry_order
_atom_site_calc_flag
_atom_site_refinement_flags_posn
S50 S 0.22095(16) 0.42280(6) 0.73395(6) 0.0296(3) Uani 1 1 d .
S200 S 0.81994(16) 0.24190(6) 0.63596(6) 0.0300(3) Uani 1 1 d .
S100 S 0.41331(17) 0.63553(6) 0.52243(6) 0.0329(3) Uani 1 1 d .
S150 S 0.94719(18) 0.45976(6) 0.40847(6) 0.0347(3) Uani 1 1 d .
N23 N 0.6318(5) 0.4914(2) 0.51532(19) 0.0264(10) Uani 1 1 d .
N22 N 0.4283(6) 0.4896(2) 0.60913(19) 0.0261(10) Uani 1 1 d .
N24 N 0.7711(5) 0.38082(19) 0.53946(19) 0.0262(9) Uani 1 1 d .
N21 N 0.5544(5) 0.37540(19) 0.63101(19) 0.0267(9) Uani 1 1 d .
N106 N 0.1989(7) 0.7088(2) 0.5369(2) 0.0370(12) Uani 1 1 d .
N56 N -0.0506(6) 0.4674(2) 0.7352(2) 0.0370(11) Uani 1 1 d .
C4 C 0.4219(6) 0.3738(2) 0.6620(2) 0.0275(11) Uani 1 1 d .
C1 C 0.5950(6) 0.3200(2) 0.6237(2) 0.0251(11) Uani 1 1 d .
N206 N 0.8509(6) 0.2196(2) 0.7383(2) 0.0355(11) Uani 1 1 d .
C14 C 0.6854(6) 0.4729(2) 0.4667(2) 0.0264(11) Uani 1 1 d .
C3 C 0.3727(6) 0.3143(3) 0.6706(2) 0.0273(11) Uani 1 1 d .
C2 C 0.4768(6) 0.2810(2) 0.6446(2) 0.0268(11) Uani 1 1 d .
N156 N 0.9709(7) 0.5537(2) 0.3538(2) 0.0408(13) Uani 1 1 d .
C19 C 0.8303(7) 0.3345(2) 0.5670(2) 0.0271(11) Uani 1 1 d .
C12 C 0.4871(6) 0.5309(2) 0.4443(2) 0.0272(11) Uani 1 1 d .
C5 C 0.3620(6) 0.4240(3) 0.6820(2) 0.0279(11) Uani 1 1 d .
C39 C 1.0934(7) 0.2788(3) 0.5595(2) 0.0318(12) Uani 1 1 d .
H39A H 1.0878 0.2717 0.5990 0.038 Uiso 1 1 calc R
H39B H 1.1978 0.2924 0.5510 0.038 Uiso 1 1 calc R
C16 C 0.8718(6) 0.4007(2) 0.5005(2) 0.0268(11) Uani 1 1 d .
C11 C 0.5162(6) 0.5302(2) 0.5027(2) 0.0270(11) Uani 1 1 d .
C33 C 0.3564(7) 0.5583(3) 0.4148(3) 0.0331(13) Uani 1 1 d .
H33A H 0.2796 0.5714 0.4415 0.040 Uiso 1 1 calc R
H33B H 0.3073 0.5292 0.3913 0.040 Uiso 1 1 calc R
C201 C 0.8308(6) 0.2642(3) 0.7050(3) 0.0306(12) Uani 1 1 d .
C8 C 0.4242(6) 0.5767(2) 0.6482(2) 0.0283(11) Uani 1 1 d .
C6 C 0.3996(6) 0.4806(2) 0.6626(2) 0.0269(11) Uani 1 1 d .
C152 C 0.9122(7) 0.5728(3) 0.4473(3) 0.0367(13) Uani 1 1 d .
H152 H 0.8904 0.5583 0.4825 0.044 Uiso 1 1 calc R
C52 C 0.0452(7) 0.4562(3) 0.6447(2) 0.0314(12) Uani 1 1 d .
H52 H 0.1248 0.4435 0.6215 0.038 Uiso 1 1 calc R
C9 C 0.4407(6) 0.5472(2) 0.5977(2) 0.0255(11) Uani 1 1 d .
C102 C 0.1236(7) 0.6155(3) 0.5681(3) 0.0339(13) Uani 1 1 d .
H102 H 0.1490 0.5761 0.5730 0.041 Uiso 1 1 calc R
C18 C 0.9815(6) 0.3247(2) 0.5447(2) 0.0271(11) Uani 1 1 d .
C17 C 1.0062(6) 0.3644(2) 0.5042(2) 0.0272(11) Uani 1 1 d .
C202 C 0.8218(7) 0.3210(3) 0.7215(2) 0.0325(13) Uani 1 1 d .
H202 H 0.8088 0.3513 0.6960 0.039 Uiso 1 1 calc R
C20 C 0.7431(7) 0.3035(2) 0.6043(2) 0.0278(11) Uani 1 1 d .
C38 C 1.2635(8) 0.4118(3) 0.4992(3) 0.0429(15) Uani 1 1 d .
H38A H 1.3596 0.4122 0.4789 0.064 Uiso 1 1 calc GR
H38B H 1.2833 0.4001 0.5367 0.064 Uiso 1 1 calc GR
H38C H 1.2183 0.4503 0.4989 0.064 Uiso 1 1 calc GR
C55 C -0.1791(7) 0.4890(3) 0.7140(3) 0.0426(15) Uani 1 1 d .
H55 H -0.2592 0.4994 0.7380 0.051 Uiso 1 1 calc R
C7 C 0.3997(6) 0.5351(2) 0.6886(2) 0.0275(11) Uani 1 1 d .
C37 C 1.1525(7) 0.3690(3) 0.4729(2) 0.0309(12) Uani 1 1 d .
H37A H 1.1298 0.3817 0.4354 0.037 Uiso 1 1 calc R
H37B H 1.2014 0.3307 0.4709 0.037 Uiso 1 1 calc R
C29 C 0.3985(7) 0.5464(3) 0.7484(2) 0.0327(13) Uani 1 1 d .
H29A H 0.4809 0.5742 0.7569 0.039 Uiso 1 1 calc R
H29B H 0.4226 0.5101 0.7675 0.039 Uiso 1 1 calc R
C151 C 0.9398(6) 0.5358(3) 0.4040(3) 0.0320(12) Uani 1 1 d .
C31 C 0.4484(7) 0.6397(3) 0.6588(3) 0.0341(13) Uani 1 1 d .
H31A H 0.4193 0.6485 0.6967 0.041 Uiso 1 1 calc R
H31B H 0.3814 0.6624 0.6346 0.041 Uiso 1 1 calc R
C27 C 0.2340(7) 0.2911(3) 0.6994(2) 0.0310(12) Uani 1 1 d .
H27A H 0.2025 0.2546 0.6819 0.037 Uiso 1 1 calc R
H27B H 0.1490 0.3188 0.6955 0.037 Uiso 1 1 calc R
C51 C 0.0581(7) 0.4518(2) 0.7005(2) 0.0300(12) Uani 1 1 d .
C101 C 0.2260(7) 0.6536(3) 0.5453(2) 0.0334(13) Uani 1 1 d .
C10 C 0.4535(6) 0.5650(2) 0.5431(2) 0.0291(12) Uani 1 1 d .
C30 C 0.2471(7) 0.5702(3) 0.7709(3) 0.0376(14) Uani 1 1 d .
H30A H 0.2249 0.6074 0.7541 0.056 Uiso 1 1 calc GR
H30B H 0.2556 0.5751 0.8103 0.056 Uiso 1 1 calc GR
H30C H 0.1643 0.5431 0.7628 0.056 Uiso 1 1 calc GR
C40 C 1.0649(8) 0.2222(3) 0.5295(3) 0.0394(14) Uani 1 1 d .
H40A H 1.0705 0.2288 0.4903 0.059 Uiso 1 1 calc GR
H40B H 0.9634 0.2075 0.5389 0.059 Uiso 1 1 calc GR
H40C H 1.1425 0.1940 0.5401 0.059 Uiso 1 1 calc GR
C34 C 0.4056(8) 0.6097(3) 0.3799(3) 0.0407(15) Uani 1 1 d .
H34A H 0.4850 0.5975 0.3544 0.061 Uiso 1 1 calc GR
H34B H 0.4459 0.6402 0.4034 0.061 Uiso 1 1 calc GR
H34C H 0.3174 0.6243 0.3598 0.061 Uiso 1 1 calc GR
C105 C 0.0616(9) 0.7282(3) 0.5510(3) 0.0427(15) Uani 1 1 d .
H105 H 0.0389 0.7675 0.5445 0.051 Uiso 1 1 calc R
C53 C -0.0870(8) 0.4797(3) 0.6242(3) 0.0396(14) Uani 1 1 d .
H53 H -0.0994 0.4841 0.5862 0.047 Uiso 1 1 calc R
C204 C 0.8527(8) 0.2866(3) 0.8119(3) 0.0423(16) Uani 1 1 d .
H204 H 0.8592 0.2933 0.8498 0.051 Uiso 1 1 calc R
C54 C -0.2018(7) 0.4970(3) 0.6592(3) 0.0439(16) Uani 1 1 d .
H54 H -0.2933 0.5138 0.6458 0.053 Uiso 1 1 calc R
C26 C 0.4795(7) 0.1765(2) 0.6799(2) 0.0330(13) Uani 1 1 d .
H26A H 0.4635 0.1369 0.6675 0.049 Uiso 1 1 calc GR
H26B H 0.4048 0.1856 0.7082 0.049 Uiso 1 1 calc GR
H26C H 0.5829 0.1803 0.6946 0.049 Uiso 1 1 calc GR
C203 C 0.8325(8) 0.3319(3) 0.7764(3) 0.0407(15) Uani 1 1 d .
H203 H 0.8260 0.3702 0.7896 0.049 Uiso 1 1 calc R
C103 C -0.0176(8) 0.6368(3) 0.5835(3) 0.0418(15) Uani 1 1 d .
H103 H -0.0912 0.6124 0.6000 0.050 Uiso 1 1 calc R
C15 C 0.8273(7) 0.4429(2) 0.4636(2) 0.0285(12) Uani 1 1 d .
C104 C -0.0495(8) 0.6945(3) 0.5745(3) 0.0449(16) Uani 1 1 d .
H104 H -0.1456 0.7104 0.5843 0.054 Uiso 1 1 calc R
C13 C 0.5922(6) 0.4949(2) 0.4217(2) 0.0283(11) Uani 1 1 d .
C36 C 0.5829(9) 0.4092(3) 0.3583(3) 0.0423(15) Uani 1 1 d .
H36A H 0.5886 0.3987 0.3199 0.063 Uiso 1 1 calc GR
H36B H 0.4848 0.3966 0.3732 0.063 Uiso 1 1 calc GR
H36C H 0.6663 0.3906 0.3781 0.063 Uiso 1 1 calc GR
C205 C 0.8632(7) 0.2318(3) 0.7918(3) 0.0406(15) Uani 1 1 d .
H205 H 0.8799 0.2011 0.8165 0.049 Uiso 1 1 calc R
C32 C 0.6135(8) 0.6573(3) 0.6496(3) 0.0433(16) Uani 1 1 d .
H32A H 0.6434 0.6478 0.6124 0.065 Uiso 1 1 calc GR
H32B H 0.6795 0.6366 0.6751 0.065 Uiso 1 1 calc GR
H32C H 0.6242 0.6987 0.6554 0.065 Uiso 1 1 calc GR
C25 C 0.4595(7) 0.2179(2) 0.6324(2) 0.0300(12) Uani 1 1 d .
H25A H 0.5350 0.2075 0.6041 0.036 Uiso 1 1 calc R
H25B H 0.3567 0.2117 0.6167 0.036 Uiso 1 1 calc R
C155 C 0.9772(9) 0.6104(3) 0.3462(3) 0.0460(17) Uani 1 1 d .
H155 H 1.0010 0.6240 0.3109 0.055 Uiso 1 1 calc R
C35 C 0.5969(7) 0.4742(3) 0.3640(2) 0.0340(12) Uani 1 1 d .
H35A H 0.6942 0.4867 0.3474 0.041 Uiso 1 1 calc R
H35B H 0.5127 0.4926 0.3436 0.041 Uiso 1 1 calc R
C28 C 0.2629(8) 0.2800(3) 0.7602(3) 0.0372(14) Uani 1 1 d .
H28A H 0.3619 0.2609 0.7648 0.056 Uiso 1 1 calc GR
H28B H 0.1819 0.2553 0.7746 0.056 Uiso 1 1 calc GR
H28C H 0.2633 0.3167 0.7797 0.056 Uiso 1 1 calc GR
C153 C 0.9176(9) 0.6309(3) 0.4374(3) 0.0459(16) Uani 1 1 d .
H153 H 0.8980 0.6575 0.4658 0.055 Uiso 1 1 calc R
C154 C 0.9516(9) 0.6503(3) 0.3859(3) 0.0500(18) Uani 1 1 d .
H154 H 0.9571 0.6903 0.3783 0.060 Uiso 1 1 calc R
H24 H 0.689(8) 0.399(3) 0.552(3) 0.025(15) Uiso 1 1 d .
H22 H 0.460(10) 0.465(3) 0.589(4) 0.05(2) Uiso 1 1 d .

loop_
_atom_site_aniso_label
_atom_site_aniso_U_11
_atom_site_aniso_U_22
_atom_site_aniso_U_33
_atom_site_aniso_U_23
_atom_site_aniso_U_13
_atom_site_aniso_U_12
S50 0.0281(7) 0.0357(7) 0.0251(6) 0.0017(5) 0.0036(5) 0.0034(5)
S200 0.0291(7) 0.0336(7) 0.0273(7) 0.0018(5) 0.0018(6) 0.0053(5)
S100 0.0336(7) 0.0316(7) 0.0334(7) 0.0049(6) 0.0063(6) 0.0033(5)
S150 0.0352(8) 0.0388(7) 0.0300(7) 0.0038(6) 0.0098(6) 0.0051(6)
N23 0.025(2) 0.032(2) 0.022(2) 0.0022(18) 0.0038(19) 0.0009(18)
N22 0.026(2) 0.029(2) 0.023(2) -0.0020(18) 0.0027(19) 0.0007(18)
N24 0.023(2) 0.031(2) 0.025(2) 0.0019(18) 0.0025(19) 0.0024(19)
N21 0.026(2) 0.029(2) 0.025(2) 0.0017(18) -0.0015(19) 0.0016(18)
N106 0.043(3) 0.036(3) 0.032(3) 0.002(2) -0.002(2) 0.005(2)
N56 0.031(3) 0.045(3) 0.035(3) -0.005(2) 0.008(2) 0.000(2)
C4 0.022(3) 0.037(3) 0.024(3) 0.001(2) -0.007(2) 0.002(2)
C1 0.024(3) 0.033(3) 0.018(2) 0.000(2) -0.003(2) 0.003(2)
N206 0.033(3) 0.041(3) 0.033(3) 0.009(2) -0.004(2) -0.007(2)
C14 0.024(3) 0.032(3) 0.023(3) 0.002(2) 0.003(2) 0.000(2)
C3 0.021(3) 0.038(3) 0.023(3) 0.001(2) -0.002(2) 0.001(2)
C2 0.022(3) 0.035(3) 0.023(3) 0.001(2) -0.001(2) 0.002(2)
N156 0.040(3) 0.051(3) 0.031(3) 0.010(2) 0.009(2) 0.004(2)
C19 0.027(3) 0.027(3) 0.027(3) -0.005(2) -0.004(2) 0.001(2)
C12 0.025(3) 0.032(3) 0.025(3) 0.001(2) 0.001(2) -0.003(2)
C5 0.029(3) 0.035(3) 0.019(2) 0.001(2) -0.001(2) 0.002(2)
C39 0.024(3) 0.042(3) 0.030(3) 0.002(2) 0.001(2) 0.003(2)
C16 0.025(3) 0.027(3) 0.028(3) -0.003(2) -0.001(2) 0.000(2)
C11 0.023(3) 0.033(3) 0.026(3) 0.001(2) 0.004(2) -0.001(2)
C33 0.029(3) 0.040(3) 0.030(3) 0.003(2) -0.001(2) -0.001(2)
C201 0.019(3) 0.038(3) 0.035(3) 0.010(2) -0.001(2) 0.000(2)
C8 0.027(3) 0.031(3) 0.027(3) -0.001(2) 0.000(2) 0.001(2)
C6 0.020(3) 0.033(3) 0.028(3) -0.001(2) -0.001(2) 0.002(2)
C152 0.033(3) 0.042(3) 0.035(3) 0.002(3) -0.002(3) -0.009(3)
C52 0.027(3) 0.038(3) 0.029(3) -0.002(2) 0.001(2) -0.002(2)
C9 0.020(3) 0.035(3) 0.022(3) -0.002(2) 0.003(2) 0.000(2)
C102 0.031(3) 0.036(3) 0.035(3) 0.003(2) -0.002(3) 0.005(2)
C18 0.025(3) 0.032(3) 0.024(3) -0.004(2) -0.002(2) 0.000(2)
C17 0.023(3) 0.032(3) 0.027(3) -0.004(2) -0.001(2) -0.002(2)
C202 0.025(3) 0.045(3) 0.028(3) 0.002(2) -0.003(2) 0.000(2)
C20 0.029(3) 0.036(3) 0.018(3) 0.001(2) -0.004(2) 0.001(2)
C38 0.036(3) 0.053(4) 0.040(3) -0.004(3) 0.007(3) -0.011(3)
C55 0.027(3) 0.054(4) 0.047(4) -0.008(3) 0.008(3) 0.002(3)
C7 0.020(3) 0.036(3) 0.026(3) 0.001(2) 0.002(2) 0.002(2)
C37 0.027(3) 0.038(3) 0.028(3) -0.004(2) 0.002(2) 0.000(2)
C29 0.032(3) 0.040(3) 0.026(3) -0.005(2) 0.001(2) -0.002(2)
C151 0.020(3) 0.043(3) 0.033(3) 0.003(3) 0.004(2) 0.001(2)
C31 0.038(3) 0.032(3) 0.032(3) -0.004(2) 0.004(3) 0.005(3)
C27 0.029(3) 0.035(3) 0.029(3) -0.001(2) 0.006(2) -0.001(2)
C51 0.024(3) 0.032(3) 0.034(3) -0.003(2) 0.003(2) -0.004(2)
C101 0.037(3) 0.038(3) 0.025(3) 0.000(2) 0.001(2) 0.005(2)
C10 0.022(3) 0.038(3) 0.028(3) 0.000(2) 0.004(2) 0.003(2)
C30 0.038(3) 0.042(3) 0.033(3) -0.007(3) 0.008(3) -0.002(3)
C40 0.044(4) 0.040(3) 0.035(3) 0.002(3) 0.008(3) 0.010(3)
C34 0.044(4) 0.044(3) 0.035(3) 0.010(3) -0.003(3) 0.001(3)
C105 0.049(4) 0.040(3) 0.039(4) 0.000(3) 0.000(3) 0.013(3)
C53 0.037(3) 0.040(3) 0.041(4) -0.003(3) -0.010(3) -0.006(3)
C204 0.044(4) 0.057(4) 0.026(3) 0.007(3) -0.003(3) -0.012(3)
C54 0.026(3) 0.043(3) 0.063(5) -0.004(3) -0.012(3) 0.002(3)
C26 0.038(3) 0.032(3) 0.029(3) 0.002(2) 0.001(3) 0.001(2)
C203 0.043(4) 0.048(4) 0.032(3) -0.004(3) -0.005(3) -0.004(3)
C103 0.039(4) 0.045(3) 0.042(4) 0.001(3) 0.003(3) 0.003(3)
C15 0.030(3) 0.034(3) 0.022(3) -0.001(2) 0.001(2) 0.001(2)
C104 0.035(3) 0.052(4) 0.048(4) -0.002(3) 0.000(3) 0.012(3)
C13 0.025(3) 0.036(3) 0.024(3) 0.001(2) -0.003(2) -0.003(2)
C36 0.047(4) 0.046(4) 0.034(3) -0.006(3) -0.008(3) 0.002(3)
C205 0.036(3) 0.057(4) 0.029(3) 0.012(3) -0.006(3) -0.009(3)
C32 0.040(4) 0.047(4) 0.043(4) -0.012(3) 0.009(3) -0.010(3)
C25 0.027(3) 0.035(3) 0.028(3) -0.002(2) -0.001(2) 0.003(2)
C155 0.045(4) 0.047(4) 0.046(4) 0.014(3) 0.011(3) -0.003(3)
C35 0.034(3) 0.043(3) 0.025(3) 0.001(2) -0.003(3) 0.001(2)
C28 0.035(3) 0.043(3) 0.034(3) 0.006(3) 0.007(3) 0.000(3)
C153 0.048(4) 0.042(3) 0.047(4) -0.003(3) -0.006(3) -0.007(3)
C154 0.050(4) 0.042(4) 0.058(5) 0.013(3) 0.002(4) -0.005(3)

loop_
_atom_type_symbol
_atom_type_description
_atom_type_scat_dispersion_real
_atom_type_scat_dispersion_imag
_atom_type_scat_source
C C 0.0181 0.0091 'International Tables Vol C Tables 4.2.6.8 and 6.1.1.4'
H H 0.0000 0.0000 'International Tables Vol C Tables 4.2.6.8 and 6.1.1.4'
N N 0.0311 0.0180 'International Tables Vol C Tables 4.2.6.8 and 6.1.1.4'
S S 0.3331 0.5567 'International Tables Vol C Tables 4.2.6.8 and 6.1.1.4'

loop_
_geom_angle_atom_site_label_1
_geom_angle_atom_site_label_2
_geom_angle_atom_site_label_3
_geom_angle
C51 S50 C5 102.5(3)
C20 S200 C201 102.0(3)
C10 S100 C101 108.2(3)
C15 S150 C151 104.3(3)
C14 N23 C11 105.0(5)
C6 N22 C9 111.4(5)
C6 N22 H22 123(6)
C9 N22 H22 123(6)
C19 N24 C16 111.4(5)
C19 N24 H24 120(4)
C16 N24 H24 127(4)
C1 N21 C4 105.5(5)
C101 N106 C105 116.7(6)
C51 N56 C55 116.9(6)
N21 C4 C3 110.5(5)
C5 C4 N21 119.6(5)
C5 C4 C3 129.8(5)
N21 C1 C2 110.9(5)
N21 C1 C20 122.6(5)
C20 C1 C2 126.0(5)
C201 N206 C205 116.5(6)
N23 C14 C15 120.2(5)
N23 C14 C13 111.4(5)
C15 C14 C13 127.8(5)
C4 C3 C27 130.1(5)
C2 C3 C4 105.9(5)
C2 C3 C27 124.0(5)
C1 C2 C25 127.0(5)
C3 C2 C1 106.6(5)
C3 C2 C25 125.7(5)
C155 N156 C151 116.7(6)
N24 C19 C18 106.1(5)
N24 C19 C20 121.6(5)
C20 C19 C18 132.0(5)
C11 C12 C33 128.0(5)
C13 C12 C11 106.2(5)
C13 C12 C33 125.3(5)
C4 C5 S50 120.7(4)
C4 C5 C6 124.9(5)
C6 C5 S50 114.4(4)
H39A C39 H39B 107.8
C18 C39 H39A 109.0
C18 C39 H39B 109.0
C18 C39 C40 113.0(5)
C40 C39 H39A 109.0
C40 C39 H39B 109.0
N24 C16 C17 106.2(5)
N24 C16 C15 120.7(5)
C15 C16 C17 132.6(5)
N23 C11 C12 110.7(5)
N23 C11 C10 120.2(5)
C10 C11 C12 128.9(5)
C12 C33 H33A 109.0
C12 C33 H33B 109.0
C12 C33 C34 112.9(5)
H33A C33 H33B 107.8
C34 C33 H33A 109.0
C34 C33 H33B 109.0
N206 C201 S200 111.6(5)
N206 C201 C202 124.7(6)
C202 C201 S200 123.7(4)
C9 C8 C31 127.2(5)
C7 C8 C9 107.6(5)
C7 C8 C31 124.7(5)
N22 C6 C5 120.4(5)
N22 C6 C7 107.5(5)
C7 C6 C5 131.8(5)
C151 C152 H152 121.1
C153 C152 H152 121.1
C153 C152 C151 117.8(6)
C51 C52 H52 121.2
C53 C52 H52 121.2
C53 C52 C51 117.6(6)
N22 C9 C8 106.4(5)
N22 C9 C10 119.2(5)
C10 C9 C8 134.2(5)
C101 C102 H102 121.2
C101 C102 C103 117.5(6)
C103 C102 H102 121.2
C19 C18 C39 128.1(5)
C17 C18 C19 108.3(5)
C17 C18 C39 123.5(5)
C16 C17 C37 128.2(5)
C18 C17 C16 107.9(5)
C18 C17 C37 123.8(5)
C201 C202 H202 121.4
C203 C202 C201 117.3(6)
C203 C202 H202 121.4
C1 C20 S200 114.4(4)
C19 C20 S200 120.1(4)
C19 C20 C1 125.3(5)
H38A C38 H38B 109.5
H38A C38 H38C 109.5
H38B C38 H38C 109.5
C37 C38 H38A 109.5
C37 C38 H38B 109.5
C37 C38 H38C 109.5
N56 C55 H55 118.2
N56 C55 C54 123.7(6)
C54 C55 H55 118.2
C8 C7 C6 107.1(5)
C8 C7 C29 125.3(5)
C6 C7 C29 127.0(5)
C17 C37 C38 111.7(5)
C17 C37 H37A 109.3
C17 C37 H37B 109.3
C38 C37 H37A 109.3
C38 C37 H37B 109.3
H37A C37 H37B 108.0
C7 C29 H29A 108.5
C7 C29 H29B 108.5
C7 C29 C30 115.1(5)
H29A C29 H29B 107.5
C30 C29 H29A 108.5
C30 C29 H29B 108.5
N156 C151 S150 111.2(5)
N156 C151 C152 123.6(6)
C152 C151 S150 125.1(5)
C8 C31 H31A 109.3
C8 C31 H31B 109.3
C8 C31 C32 111.7(5)
H31A C31 H31B 107.9
C32 C31 H31A 109.3
C32 C31 H31B 109.3
C3 C27 H27A 109.1
C3 C27 H27B 109.1
C3 C27 C28 112.7(5)
H27A C27 H27B 107.8
C28 C27 H27A 109.1
C28 C27 H27B 109.1
N56 C51 S50 112.2(5)
N56 C51 C52 124.1(6)
C52 C51 S50 123.6(5)
N106 C101 S100 110.1(5)
N106 C101 C102 124.8(6)
C102 C101 S100 125.1(5)
C11 C10 S100 114.5(4)
C11 C10 C9 122.7(5)
C9 C10 S100 122.4(4)
C29 C30 H30A 109.5
C29 C30 H30B 109.5
C29 C30 H30C 109.5
H30A C30 H30B 109.5
H30A C30 H30C 109.5
H30B C30 H30C 109.5
C39 C40 H40A 109.5
C39 C40 H40B 109.5
C39 C40 H40C 109.5
H40A C40 H40B 109.5
H40A C40 H40C 109.5
H40B C40 H40C 109.5
C33 C34 H34A 109.5
C33 C34 H34B 109.5
C33 C34 H34C 109.5
H34A C34 H34B 109.5
H34A C34 H34C 109.5
H34B C34 H34C 109.5
N106 C105 H105 118.1
N106 C105 C104 123.8(6)
C104 C105 H105 118.1
C52 C53 H53 120.1
C52 C53 C54 119.7(6)
C54 C53 H53 120.1
C203 C204 H204 120.3
C205 C204 H204 120.3
C205 C204 C203 119.3(6)
C55 C54 C53 117.9(6)
C55 C54 H54 121.0
C53 C54 H54 121.0
H26A C26 H26B 109.5
H26A C26 H26C 109.5
H26B C26 H26C 109.5
C25 C26 H26A 109.5
C25 C26 H26B 109.5
C25 C26 H26C 109.5
C202 C203 H203 120.3
C204 C203 C202 119.3(6)
C204 C203 H203 120.3
C102 C103 H103 120.6
C102 C103 C104 118.7(6)
C104 C103 H103 120.6
C14 C15 S150 116.9(4)
C16 C15 S150 119.6(4)
C16 C15 C14 123.5(5)
C105 C104 C103 118.4(6)
C105 C104 H104 120.8
C103 C104 H104 120.8
C14 C13 C35 126.0(5)
C12 C13 C14 106.2(5)
C12 C13 C35 127.0(5)
H36A C36 H36B 109.5
H36A C36 H36C 109.5
H36B C36 H36C 109.5
C35 C36 H36A 109.5
C35 C36 H36B 109.5
C35 C36 H36C 109.5
N206 C205 C204 122.8(6)
N206 C205 H205 118.6
C204 C205 H205 118.6
C31 C32 H32A 109.5
C31 C32 H32B 109.5
C31 C32 H32C 109.5
H32A C32 H32B 109.5
H32A C32 H32C 109.5
H32B C32 H32C 109.5
C2 C25 C26 116.6(5)
C2 C25 H25A 108.1
C2 C25 H25B 108.1
C26 C25 H25A 108.1
C26 C25 H25B 108.1
H25A C25 H25B 107.3
N156 C155 H155 117.9
N156 C155 C154 124.3(7)
C154 C155 H155 117.9
C13 C35 C36 113.8(5)
C13 C35 H35A 108.8
C13 C35 H35B 108.8
C36 C35 H35A 108.8
C36 C35 H35B 108.8
H35A C35 H35B 107.7
C27 C28 H28A 109.5
C27 C28 H28B 109.5
C27 C28 H28C 109.5
H28A C28 H28B 109.5
H28A C28 H28C 109.5
H28B C28 H28C 109.5
C152 C153 H153 120.3
C152 C153 C154 119.5(7)
C154 C153 H153 120.3
C155 C154 C153 118.2(6)
C155 C154 H154 120.9
C153 C154 H154 120.9

loop_
_geom_bond_atom_site_label_1
_geom_bond_atom_site_label_2
_geom_bond_distance
S50 C5 1.781(6)
S50 C51 1.781(6)
S200 C201 1.785(6)
S200 C20 1.767(6)
S100 C101 1.785(7)
S100 C10 1.753(6)
S150 C151 1.773(6)
S150 C15 1.763(6)
N23 C14 1.358(7)
N23 C11 1.392(7)
N22 C6 1.359(7)
N22 C9 1.373(7)
N22 H22 0.80(9)
N24 C19 1.376(7)
N24 C16 1.384(7)
N24 H24 0.89(7)
N21 C4 1.391(7)
N21 C1 1.348(7)
N106 C101 1.323(8)
N106 C105 1.331(9)
N56 C55 1.340(9)
N56 C51 1.330(8)
C4 C3 1.464(8)
C4 C5 1.372(8)
C1 C2 1.471(8)
C1 C20 1.435(8)
N206 C201 1.336(8)
N206 C205 1.355(9)
C14 C15 1.427(8)
C14 C13 1.471(8)
C3 C2 1.359(8)
C3 C27 1.508(8)
C2 C25 1.507(8)
N156 C151 1.336(8)
N156 C155 1.333(9)
C19 C18 1.452(8)
C19 C20 1.394(8)
C12 C11 1.464(8)
C12 C33 1.500(8)
C12 C13 1.363(8)
C5 C6 1.439(8)
C39 H39A 0.9900
C39 H39B 0.9900
C39 C18 1.496(8)
C39 C40 1.530(9)
C16 C17 1.452(8)
C16 C15 1.396(8)
C11 C10 1.397(8)
C33 H33A 0.9900
C33 H33B 0.9900
C33 C34 1.534(8)
C201 C202 1.384(9)
C8 C9 1.431(8)
C8 C7 1.405(8)
C8 C31 1.504(8)
C6 C7 1.422(8)
C152 H152 0.9500
C152 C151 1.393(9)
C152 C153 1.375(9)
C52 H52 0.9500
C52 C51 1.385(8)
C52 C53 1.377(9)
C9 C10 1.416(8)
C102 H102 0.9500
C102 C101 1.381(9)
C102 C103 1.386(9)
C18 C17 1.378(8)
C17 C37 1.500(8)
C202 H202 0.9500
C202 C203 1.383(9)
C38 H38A 0.9800
C38 H38B 0.9800
C38 H38C 0.9800
C38 C37 1.535(9)
C55 H55 0.9500
C55 C54 1.380(10)
C7 C29 1.501(8)
C37 H37A 0.9900
C37 H37B 0.9900
C29 H29A 0.9900
C29 H29B 0.9900
C29 C30 1.541(8)
C31 H31A 0.9900
C31 H31B 0.9900
C31 C32 1.520(9)
C27 H27A 0.9900
C27 H27B 0.9900
C27 C28 1.543(8)
C30 H30A 0.9800
C30 H30B 0.9800
C30 H30C 0.9800
C40 H40A 0.9800
C40 H40B 0.9800
C40 H40C 0.9800
C34 H34A 0.9800
C34 H34B 0.9800
C34 H34C 0.9800
C105 H105 0.9500
C105 C104 1.377(10)
C53 H53 0.9500
C53 C54 1.385(10)
C204 H204 0.9500
C204 C203 1.382(10)
C204 C205 1.370(10)
C54 H54 0.9500
C26 H26A 0.9800
C26 H26B 0.9800
C26 H26C 0.9800
C26 C25 1.529(8)
C203 H203 0.9500
C103 H103 0.9500
C103 C104 1.390(10)
C104 H104 0.9500
C13 C35 1.505(8)
C36 H36A 0.9800
C36 H36B 0.9800
C36 H36C 0.9800
C36 C35 1.522(9)
C205 H205 0.9500
C32 H32A 0.9800
C32 H32B 0.9800
C32 H32C 0.9800
C25 H25A 0.9900
C25 H25B 0.9900
C155 H155 0.9500
C155 C154 1.369(11)
C35 H35A 0.9900
C35 H35B 0.9900
C28 H28A 0.9800
C28 H28B 0.9800
C28 H28C 0.9800
C153 H153 0.9500
C153 C154 1.382(11)
C154 H154 0.9500

loop_
_geom_hbond_atom_site_label_D
_geom_hbond_atom_site_label_H
_geom_hbond_atom_site_label_A
_geom_hbond_distance_DH
_geom_hbond_distance_HA
_geom_hbond_distance_DA
_geom_hbond_angle_DHA
N24 H24 N23 0.89(7) 2.39(6) 2.908(6) 117(5)
N24 H24 N21 0.89(7) 2.34(7) 2.953(7) 126(5)
N22 H22 N23 0.80(9) 2.45(9) 2.923(7) 119(7)
N22 H22 N21 0.80(9) 2.47(8) 2.927(7) 118(7)

loop_
_geom_torsion_atom_site_label_1
_geom_torsion_atom_site_label_2
_geom_torsion_atom_site_label_3
_geom_torsion_atom_site_label_4
_geom_torsion
S50 C5 C6 N22 -142.2(5)
S50 C5 C6 C7 30.4(8)
S200 C201 C202 C203 -179.8(5)
N23 C14 C15 S150 -139.9(5)
N23 C14 C15 C16 42.0(8)
N23 C14 C13 C12 4.5(6)
N23 C14 C13 C35 -166.7(5)
N23 C11 C10 S100 140.7(4)
N23 C11 C10 C9 -32.0(8)
N22 C6 C7 C8 2.0(6)
N22 C6 C7 C29 -169.3(5)
N22 C9 C10 S100 160.5(4)
N22 C9 C10 C11 -27.3(8)
N24 C19 C18 C39 -178.5(5)
N24 C19 C18 C17 -1.2(6)
N24 C19 C20 S200 176.4(4)
N24 C19 C20 C1 -9.2(9)
N24 C16 C17 C18 -0.1(6)
N24 C16 C17 C37 -176.9(5)
N24 C16 C15 S150 -170.6(4)
N24 C16 C15 C14 7.4(8)
N21 C4 C3 C2 0.1(6)
N21 C4 C3 C27 -177.3(5)
N21 C4 C5 S50 -165.4(4)
N21 C4 C5 C6 17.2(8)
N21 C1 C2 C3 -7.3(6)
N21 C1 C2 C25 163.8(5)
N21 C1 C20 S200 140.7(5)
N21 C1 C20 C19 -34.0(8)
N106 C105 C104 C103 -0.7(11)
N56 C55 C54 C53 2.4(11)
C4 N21 C1 C2 7.1(6)
C4 N21 C1 C20 -165.6(5)
C4 C3 C2 C1 4.0(6)
C4 C3 C2 C25 -167.2(5)
C4 C3 C27 C28 -90.1(7)
C4 C5 C6 N22 35.3(8)
C4 C5 C6 C7 -152.0(6)
C1 N21 C4 C3 -4.5(6)
C1 N21 C4 C5 172.2(5)
C1 C2 C25 C26 115.6(6)
N206 C201 C202 C203 -0.9(9)
C14 N23 C11 C12 6.2(6)
C14 N23 C11 C10 -168.9(5)
C14 C13 C35 C36 50.7(8)
C3 C4 C5 S50 10.6(8)
C3 C4 C5 C6 -166.8(6)
C3 C2 C25 C26 -74.9(7)
C2 C1 C20 S200 -30.9(7)
C2 C1 C20 C19 154.4(6)
C2 C3 C27 C28 92.9(7)
N156 C155 C154 C153 0.3(12)
C19 N24 C16 C17 -0.6(6)
C19 N24 C16 C15 172.2(5)
C19 C18 C17 C16 0.8(6)
C19 C18 C17 C37 177.8(5)
C12 C11 C10 S100 -33.3(8)
C12 C11 C10 C9 154.0(6)
C12 C13 C35 C36 -118.7(7)
C5 S50 C51 N56 -165.1(4)
C5 S50 C51 C52 16.3(6)
C5 C4 C3 C2 -176.2(6)
C5 C4 C3 C27 6.4(10)
C5 C6 C7 C8 -171.3(6)
C5 C6 C7 C29 17.3(10)
C39 C18 C17 C16 178.3(5)
C39 C18 C17 C37 -4.7(9)
C16 N24 C19 C18 1.1(6)
C16 N24 C19 C20 -173.3(5)
C16 C17 C37 C38 84.9(7)
C11 N23 C14 C15 165.5(5)
C11 N23 C14 C13 -6.5(6)
C11 C12 C33 C34 112.1(7)
C11 C12 C13 C14 -0.5(6)
C11 C12 C13 C35 170.6(5)
C33 C12 C11 N23 168.5(5)
C33 C12 C11 C10 -16.9(10)
C33 C12 C13 C14 -172.8(5)
C33 C12 C13 C35 -1.7(9)
C201 S200 C20 C1 -60.8(4)
C201 S200 C20 C19 114.1(5)
C201 N206 C205 C204 1.4(9)
C201 C202 C203 C204 0.6(9)
C8 C9 C10 S100 -13.1(9)
C8 C9 C10 C11 159.0(6)
C8 C7 C29 C30 81.8(7)
C6 N22 C9 C8 2.3(6)
C6 N22 C9 C10 -173.0(5)
C6 C7 C29 C30 -108.3(7)
C152 C153 C154 C155 0.8(12)
C52 C53 C54 C55 -0.9(10)
C9 N22 C6 C5 171.5(5)
C9 N22 C6 C7 -2.7(6)
C9 C8 C7 C6 -0.7(6)
C9 C8 C7 C29 170.9(5)
C9 C8 C31 C32 -64.2(8)
C102 C103 C104 C105 -0.6(11)
C18 C19 C20 S200 3.7(9)
C18 C19 C20 C1 178.1(5)
C18 C17 C37 C38 -91.5(7)
C17 C16 C15 S150 0.1(9)
C17 C16 C15 C14 178.1(6)
C20 S200 C201 N206 164.7(4)
C20 S200 C201 C202 -16.3(6)
C20 C1 C2 C3 165.2(5)
C20 C1 C2 C25 -23.8(9)
C20 C19 C18 C39 -5.0(10)
C20 C19 C18 C17 172.4(6)
C55 N56 C51 S50 -179.1(5)
C55 N56 C51 C52 -0.5(9)
C7 C8 C9 N22 -0.9(6)
C7 C8 C9 C10 173.3(6)
C7 C8 C31 C32 107.2(7)
C151 S150 C15 C14 43.4(5)
C151 S150 C15 C16 -138.4(5)
C151 N156 C155 C154 -1.1(11)
C151 C152 C153 C154 -0.9(10)
C31 C8 C9 N22 171.7(5)
C31 C8 C9 C10 -14.1(11)
C31 C8 C7 C6 -173.5(5)
C31 C8 C7 C29 -1.9(9)
C27 C3 C2 C1 -178.4(5)
C27 C3 C2 C25 10.4(9)
C51 S50 C5 C4 -114.9(5)
C51 S50 C5 C6 62.8(5)
C51 N56 C55 C54 -1.7(10)
C51 C52 C53 C54 -1.0(9)
C101 S100 C10 C11 133.4(4)
C101 S100 C10 C9 -53.9(6)
C101 N106 C105 C104 1.5(10)
C101 C102 C103 C104 1.1(10)
C10 S100 C101 N106 171.7(4)
C10 S100 C101 C102 -8.7(6)
C40 C39 C18 C19 84.3(7)
C40 C39 C18 C17 -92.7(7)
C105 N106 C101 S100 178.6(5)
C105 N106 C101 C102 -1.0(10)
C53 C52 C51 S50 -179.8(5)
C53 C52 C51 N56 1.8(9)
C203 C204 C205 N206 -1.7(11)
C103 C102 C101 S100 -179.8(5)
C103 C102 C101 N106 -0.3(10)
C15 S150 C151 N156 -154.8(5)
C15 S150 C151 C152 27.9(6)
C15 C14 C13 C12 -166.8(5)
C15 C14 C13 C35 22.0(9)
C15 C16 C17 C18 -171.8(6)
C15 C16 C17 C37 11.4(10)
C13 C14 C15 S150 30.6(8)
C13 C14 C15 C16 -147.4(6)
C13 C12 C11 N23 -3.5(6)
C13 C12 C11 C10 171.0(6)
C13 C12 C33 C34 -77.3(7)
C205 N206 C201 S200 178.9(4)
C205 N206 C201 C202 -0.1(9)
C205 C204 C203 C202 0.6(10)
C155 N156 C151 S150 -176.4(5)
C155 N156 C151 C152 1.0(9)
C153 C152 C151 S150 176.9(5)
C153 C152 C151 N156 0.0(10)
